data_4062538
_journal_name_full Organometallics
_journal_paper_doi 10.1021/om034065x
_journal_year 2004
_chemical_formula_sum 'C42 H51 Cr N2'
_chemical_formula_weight 635.85
_space_group_IT_number 14
_symmetry_cell_setting monoclinic
_symmetry_space_group_name_Hall '-P 2yn'
_symmetry_space_group_name_H-M 'P 1 21/n 1'
_cell_angle_alpha 90.00
_cell_angle_beta 107.27(1)
_cell_angle_gamma 90.00
_cell_formula_units_Z 4
_cell_length_a 13.197(2)
_cell_length_b 13.303(2)
_cell_length_c 21.210(2)
_cell_measurement_temperature 173(2)
_cell_volume 3555.7(8)
_diffrn_ambient_temperature 173(2)
_exptl_crystal_density_diffrn 1.188
_cod_original_sg_symbol_H-M 'P 21/n'
_cod_database_code 4062538

loop_
_symmetry_equiv_pos_as_xyz
'x, y, z'
'-x+1/2, y+1/2, -z+1/2'
'-x, -y, -z'
'x-1/2, -y-1/2, z-1/2'

loop_
_atom_site_label
_atom_site_type_symbol
_atom_site_fract_x
_atom_site_fract_y
_atom_site_fract_z
_atom_site_U_iso_or_equiv
_atom_site_adp_type
_atom_site_occupancy
_atom_site_symmetry_multiplicity
_atom_site_calc_flag
_atom_site_refinement_flags
_atom_site_disorder_assembly
_atom_site_disorder_group
C1 C 0.7406(3) 0.0085(3) -0.01219(15) 0.0368(10) Uani 1 1 d . . .
H1A H 0.6968 -0.0415 0.0015 0.055 Uiso 1 1 calc R . .
H1B H 0.7713 -0.0215 -0.0446 0.055 Uiso 1 1 calc R . .
H1C H 0.6964 0.0662 -0.0321 0.055 Uiso 1 1 calc R . .
C2 C 0.8293(3) 0.0433(2) 0.04779(13) 0.0197(8) Uani 1 1 d . . .
C3 C 0.9237(3) -0.0119(2) 0.06098(13) 0.0212(8) Uani 1 1 d . . .
H3 H 0.9335 -0.0498 0.0253 0.025 Uiso 1 1 calc R . .
C4 C 1.0053(2) -0.0175(2) 0.12071(14) 0.0195(8) Uani 1 1 d . . .
C5 C 1.0806(3) -0.1043(3) 0.12756(15) 0.0297(9) Uani 1 1 d . . .
H5A H 1.1343 -0.1013 0.1708 0.045 Uiso 0.50 1 calc PR . .
H5B H 1.1153 -0.1007 0.0927 0.045 Uiso 0.50 1 calc PR . .
H5C H 1.0411 -0.1676 0.1236 0.045 Uiso 0.50 1 calc PR . .
H5D H 1.0596 -0.1451 0.0873 0.045 Uiso 0.50 1 calc PR . .
H5E H 1.0785 -0.1457 0.1654 0.045 Uiso 0.50 1 calc PR . .
H5F H 1.1527 -0.0788 0.1345 0.045 Uiso 0.50 1 calc PR . .
C6 C 0.7061(3) 0.1554(2) 0.07116(13) 0.0200(8) Uani 1 1 d . . .
C7 C 0.6728(3) 0.2418(3) 0.03077(14) 0.0270(9) Uani 1 1 d . . .
C8 C 0.5691(3) 0.2750(3) 0.01897(16) 0.0371(10) Uani 1 1 d . . .
H8 H 0.5454 0.3317 -0.0087 0.044 Uiso 1 1 calc R . .
C9 C 0.5004(3) 0.2277(3) 0.04636(17) 0.0445(11) Uani 1 1 d . . .
H9 H 0.4304 0.2528 0.0384 0.053 Uiso 1 1 calc R . .
C10 C 0.5322(3) 0.1432(3) 0.08571(16) 0.0410(11) Uani 1 1 d . . .
H10 H 0.4837 0.1104 0.1042 0.049 Uiso 1 1 calc R . .
C11 C 0.6352(3) 0.1063(3) 0.09819(15) 0.0269(9) Uani 1 1 d . . .
C12 C 0.7446(3) 0.2958(3) -0.00134(17) 0.0390(11) Uani 1 1 d . . .
H12 H 0.8192 0.2735 0.0205 0.047 Uiso 1 1 calc R . .
C13 C 0.7175(4) 0.2722(3) -0.07458(18) 0.0570(13) Uani 1 1 d . . .
H13A H 0.7217 0.1995 -0.0807 0.085 Uiso 1 1 calc R . .
H13B H 0.7678 0.3065 -0.0932 0.085 Uiso 1 1 calc R . .
H13C H 0.6454 0.2956 -0.0971 0.085 Uiso 1 1 calc R . .
C14 C 0.7392(5) 0.4109(3) 0.00697(18) 0.0693(17) Uani 1 1 d . . .
H14A H 0.6698 0.4356 -0.0198 0.104 Uiso 1 1 calc R . .
H14B H 0.7952 0.4432 -0.0075 0.104 Uiso 1 1 calc R . .
H14C H 0.7490 0.4269 0.0535 0.104 Uiso 1 1 calc R . .
C15 C 0.6653(3) 0.0145(3) 0.14222(15) 0.0332(9) Uani 1 1 d . . .
H15 H 0.7414 -0.0022 0.1477 0.040 Uiso 1 1 calc R . .
C16 C 0.5968(4) -0.0776(4) 0.1128(2) 0.0735(16) Uani 1 1 d . . .
H16A H 0.5232 -0.0652 0.1120 0.110 Uiso 1 1 calc R . .
H16B H 0.6240 -0.1369 0.1400 0.110 Uiso 1 1 calc R . .
H16C H 0.5996 -0.0893 0.0678 0.110 Uiso 1 1 calc R . .
C17 C 0.6524(3) 0.0350(3) 0.21082(15) 0.0484(12) Uani 1 1 d . . .
H17A H 0.6979 0.0914 0.2315 0.073 Uiso 1 1 calc R . .
H17B H 0.6727 -0.0251 0.2385 0.073 Uiso 1 1 calc R . .
H17C H 0.5782 0.0517 0.2062 0.073 Uiso 1 1 calc R . .
C18 C 1.0914(2) 0.0217(2) 0.23443(13) 0.0166(7) Uani 1 1 d . . .
C19 C 1.0555(3) -0.0298(2) 0.28145(14) 0.0195(8) Uani 1 1 d . . .
C20 C 1.1308(3) -0.0578(3) 0.34081(15) 0.0270(9) Uani 1 1 d . . .
H20 H 1.1079 -0.0934 0.3730 0.032 Uiso 1 1 calc R . .
C21 C 1.2362(3) -0.0354(3) 0.35365(15) 0.0288(9) Uani 1 1 d . . .
H21 H 1.2860 -0.0562 0.3938 0.035 Uiso 1 1 calc R . .
C22 C 1.2690(3) 0.0178(3) 0.30761(15) 0.0280(9) Uani 1 1 d . . .
H22 H 1.3419 0.0348 0.3170 0.034 Uiso 1 1 calc R . .
C23 C 1.1979(3) 0.0475(2) 0.24722(14) 0.0209(8) Uani 1 1 d . . .
C24 C 1.2415(3) 0.1055(3) 0.19913(17) 0.0401(11) Uani 1 1 d . . .
H24 H 1.1836 0.1130 0.1565 0.048 Uiso 1 1 calc R . .
C25 C 1.3343(3) 0.0501(4) 0.18541(17) 0.0609(15) Uani 1 1 d . . .
H25A H 1.3937 0.0463 0.2261 0.091 Uiso 1 1 calc R . .
H25B H 1.3566 0.0864 0.1516 0.091 Uiso 1 1 calc R . .
H25C H 1.3119 -0.0181 0.1697 0.091 Uiso 1 1 calc R . .
C26 C 1.2778(4) 0.2102(3) 0.2258(2) 0.0759(17) Uani 1 1 d . . .
H26A H 1.2186 0.2458 0.2349 0.114 Uiso 1 1 calc R . .
H26B H 1.3014 0.2478 0.1930 0.114 Uiso 1 1 calc R . .
H26C H 1.3366 0.2042 0.2667 0.114 Uiso 1 1 calc R . .
C27 C 0.9391(3) -0.0568(3) 0.27001(15) 0.0268(9) Uani 1 1 d . . .
H27 H 0.8960 -0.0088 0.2364 0.032 Uiso 1 1 calc R . .
C28 C 0.9142(3) -0.1624(3) 0.24159(19) 0.0515(12) Uani 1 1 d . . .
H28A H 0.9315 -0.1670 0.1998 0.077 Uiso 1 1 calc R . .
H28B H 0.8386 -0.1766 0.2338 0.077 Uiso 1 1 calc R . .
H28C H 0.9566 -0.2115 0.2729 0.077 Uiso 1 1 calc R . .
C29 C 0.9044(3) -0.0446(3) 0.33230(16) 0.0451(11) Uani 1 1 d . . .
H29A H 0.9370 -0.0975 0.3640 0.068 Uiso 1 1 calc R . .
H29B H 0.8270 -0.0498 0.3207 0.068 Uiso 1 1 calc R . .
H29C H 0.9270 0.0214 0.3521 0.068 Uiso 1 1 calc R . .
C30 C 1.0113(3) 0.2277(3) 0.08642(15) 0.0222(8) Uani 1 1 d . . .
C31 C 1.0486(3) 0.2620(3) 0.04532(15) 0.0229(8) Uani 1 1 d . A .
C32 C 1.0886(2) 0.3012(2) -0.00698(12) 0.0228(8) Uani 1 1 d GD . .
C33 C 1.1901(3) 0.2727(4) -0.0066(3) 0.0346(15) Uani 0.682(16) 1 d PGD A 1
H33 H 1.2321 0.2319 0.0282 0.042 Uiso 0.682(16) 1 calc PR A 1
C34 C 1.2300(5) 0.3037(5) -0.0571(4) 0.0394(19) Uani 0.682(16) 1 d PGD A 1
H34 H 1.2994 0.2842 -0.0569 0.047 Uiso 0.682(16) 1 calc PR A 1
C35 C 1.1685(6) 0.3633(7) -0.1080(2) 0.032(2) Uani 0.682(16) 1 d PG A 1
H35 H 1.1958 0.3845 -0.1425 0.038 Uiso 0.682(16) 1 calc PR A 1
C36 C 1.0670(5) 0.3918(8) -0.1084(3) 0.042(3) Uani 0.682(16) 1 d PG A 1
H36 H 1.0249 0.4326 -0.1431 0.051 Uiso 0.682(16) 1 calc PR A 1
C37 C 1.0270(3) 0.3608(5) -0.0579(3) 0.043(2) Uani 0.682(16) 1 d PG A 1
H37 H 0.9577 0.3803 -0.0581 0.051 Uiso 0.682(16) 1 calc PR A 1
C38 C 0.9053(4) 0.2115(3) 0.25061(17) 0.0446(12) Uani 1 1 d . . .
H38 H 0.8865 0.1593 0.2756 0.054 Uiso 1 1 calc R . .
C33B C 1.1756(11) 0.2746(14) -0.0251(8) 0.0346(15) Uani 0.318(16) 1 d PD A 2
H33B H 1.2218 0.2256 0.0009 0.042 Uiso 0.318(16) 1 calc PR A 2
C34B C 1.2011(14) 0.3138(15) -0.0783(9) 0.0394(19) Uani 0.318(16) 1 d PD A 2
H34B H 1.2579 0.2867 -0.0919 0.047 Uiso 0.318(16) 1 calc PR A 2
C35B C 1.1424(15) 0.3929(15) -0.1114(7) 0.032(2) Uani 0.318(16) 1 d PD A 2
H35B H 1.1578 0.4217 -0.1484 0.038 Uiso 0.318(16) 1 calc PR A 2
C36B C 1.0615(12) 0.4298(14) -0.0903(8) 0.042(3) Uani 0.318(16) 1 d PD A 2
H36B H 1.0249 0.4885 -0.1104 0.051 Uiso 0.318(16) 1 calc PR A 2
C37B C 1.0322(11) 0.3834(13) -0.0404(8) 0.043(2) Uani 0.318(16) 1 d PD A 2
H37B H 0.9726 0.4078 -0.0287 0.051 Uiso 0.318(16) 1 calc PR A 2
C39 C 0.8354(3) 0.2689(4) 0.20243(18) 0.0467(12) Uani 1 1 d . . .
H39 H 0.7603 0.2634 0.1890 0.056 Uiso 1 1 calc R . .
C40 C 0.8931(4) 0.3349(3) 0.17746(17) 0.0470(12) Uani 1 1 d . . .
H40 H 0.8647 0.3820 0.1431 0.056 Uiso 1 1 calc R . .
C41 C 1.0003(4) 0.3217(3) 0.21067(19) 0.0493(12) Uani 1 1 d . . .
H41 H 1.0573 0.3591 0.2036 0.059 Uiso 1 1 calc R . .
C42 C 1.0095(3) 0.2443(3) 0.25605(17) 0.0436(12) Uani 1 1 d . . .
H42 H 1.0735 0.2184 0.2851 0.052 Uiso 1 1 calc R . .
N1 N 0.8131(2) 0.11823(19) 0.08477(11) 0.0165(6) Uani 1 1 d . . .
N2 N 1.0146(2) 0.04712(19) 0.17128(11) 0.0164(6) Uani 1 1 d . . .
Cr1 Cr 0.93952(4) 0.18087(4) 0.15305(2) 0.01677(14) Uani 1 1 d . . .

loop_
_atom_site_aniso_label
_atom_site_aniso_U_11
_atom_site_aniso_U_22
_atom_site_aniso_U_33
_atom_site_aniso_U_23
_atom_site_aniso_U_13
_atom_site_aniso_U_12
C1 0.042(2) 0.034(2) 0.0262(18) -0.0133(17) -0.0034(17) -0.004(2)
C2 0.025(2) 0.019(2) 0.0167(15) 0.0001(14) 0.0076(14) -0.0113(17)
C3 0.030(2) 0.020(2) 0.0152(15) -0.0033(14) 0.0082(14) -0.0017(17)
C4 0.0218(19) 0.0141(19) 0.0265(17) -0.0001(14) 0.0133(15) -0.0036(16)
C5 0.026(2) 0.029(2) 0.0359(19) -0.0072(17) 0.0115(16) 0.0066(18)
C6 0.0183(18) 0.027(2) 0.0128(14) -0.0073(14) 0.0017(13) -0.0008(16)
C7 0.024(2) 0.035(2) 0.0180(16) -0.0030(16) -0.0006(15) 0.0010(18)
C8 0.033(2) 0.043(3) 0.0266(18) 0.0001(18) -0.0032(17) 0.010(2)
C9 0.026(2) 0.070(3) 0.037(2) -0.006(2) 0.0074(18) 0.018(2)
C10 0.030(2) 0.069(3) 0.0275(19) -0.003(2) 0.0141(17) -0.004(2)
C11 0.020(2) 0.040(3) 0.0217(17) -0.0031(16) 0.0070(15) -0.0021(19)
C12 0.027(2) 0.040(3) 0.042(2) 0.0192(19) -0.0022(17) -0.0007(19)
C13 0.080(4) 0.047(3) 0.065(3) -0.011(2) 0.054(3) 0.002(3)
C14 0.122(5) 0.041(3) 0.037(2) 0.003(2) 0.012(3) -0.026(3)
C15 0.026(2) 0.041(3) 0.036(2) 0.0101(18) 0.0148(16) -0.006(2)
C16 0.108(4) 0.055(3) 0.056(3) 0.000(2) 0.023(3) -0.029(3)
C17 0.050(3) 0.064(3) 0.034(2) 0.010(2) 0.0162(19) -0.007(2)
C18 0.0179(18) 0.0114(18) 0.0192(15) -0.0003(13) 0.0036(14) 0.0010(15)
C19 0.027(2) 0.0106(18) 0.0219(16) -0.0012(14) 0.0082(14) 0.0007(16)
C20 0.033(2) 0.029(2) 0.0226(17) 0.0032(16) 0.0127(16) 0.0037(18)
C21 0.032(2) 0.031(2) 0.0197(16) -0.0001(16) 0.0032(15) 0.0070(19)
C22 0.024(2) 0.027(2) 0.0300(19) -0.0060(17) 0.0036(16) 0.0013(18)
C23 0.0237(19) 0.0156(19) 0.0227(16) 0.0017(14) 0.0060(14) 0.0036(16)
C24 0.019(2) 0.063(3) 0.036(2) 0.020(2) 0.0051(18) -0.006(2)
C25 0.026(2) 0.128(5) 0.034(2) 0.008(3) 0.0153(18) -0.005(3)
C26 0.047(3) 0.050(4) 0.131(4) 0.034(3) 0.027(3) -0.019(3)
C27 0.030(2) 0.028(2) 0.0266(17) 0.0086(16) 0.0142(15) -0.0013(18)
C28 0.053(3) 0.043(3) 0.062(2) -0.006(2) 0.024(2) -0.024(2)
C29 0.046(3) 0.052(3) 0.043(2) 0.014(2) 0.022(2) 0.006(2)
C30 0.0220(19) 0.019(2) 0.0246(17) 0.0001(15) 0.0050(15) -0.0030(16)
C31 0.0202(19) 0.018(2) 0.0269(17) -0.0003(15) 0.0014(15) -0.0047(16)
C32 0.0235(19) 0.020(2) 0.0223(16) 0.0009(15) 0.0030(14) -0.0109(17)
C33 0.042(3) 0.039(3) 0.025(4) 0.025(3) 0.014(3) 0.020(2)
C34 0.048(4) 0.051(4) 0.025(5) 0.022(3) 0.019(4) 0.024(4)
C35 0.046(5) 0.026(5) 0.021(2) 0.011(3) 0.006(3) -0.004(4)
C36 0.023(3) 0.062(7) 0.032(4) 0.020(4) -0.006(3) -0.013(4)
C37 0.021(2) 0.063(5) 0.043(4) 0.030(4) 0.006(3) -0.003(3)
C38 0.093(4) 0.021(2) 0.033(2) -0.0058(17) 0.039(2) -0.001(2)
C33B 0.042(3) 0.039(3) 0.025(4) 0.025(3) 0.014(3) 0.020(2)
C34B 0.048(4) 0.051(4) 0.025(5) 0.022(3) 0.019(4) 0.024(4)
C35B 0.046(5) 0.026(5) 0.021(2) 0.011(3) 0.006(3) -0.004(4)
C36B 0.023(3) 0.062(7) 0.032(4) 0.020(4) -0.006(3) -0.013(4)
C37B 0.021(2) 0.063(5) 0.043(4) 0.030(4) 0.006(3) -0.003(3)
C39 0.038(3) 0.055(3) 0.048(2) -0.032(2) 0.014(2) 0.008(2)
C40 0.082(4) 0.026(3) 0.031(2) -0.0038(18) 0.015(2) 0.022(3)
C41 0.065(3) 0.034(3) 0.058(3) -0.035(2) 0.034(2) -0.031(3)
C42 0.041(3) 0.053(3) 0.0247(19) -0.021(2) -0.0087(18) 0.015(2)
N1 0.0170(15) 0.0161(16) 0.0171(12) -0.0009(11) 0.0060(11) -0.0038(13)
N2 0.0186(15) 0.0135(15) 0.0173(12) 0.0013(11) 0.0056(11) 0.0002(13)
Cr1 0.0191(3) 0.0152(3) 0.0162(2) -0.0026(3) 0.00543(19) -0.0017(3)

loop_
_geom_bond_atom_site_label_1
_geom_bond_atom_site_label_2
_geom_bond_distance
_geom_bond_site_symmetry_2
_geom_bond_publ_flag
C1 C2 1.523(4) . ?
C1 H1A 0.9800 . ?
C1 H1B 0.9800 . ?
C1 H1C 0.9800 . ?
C2 N1 1.324(4) . ?
C2 C3 1.402(5) . ?
C3 C4 1.400(4) . ?
C3 H3 0.9500 . ?
C4 N2 1.352(4) . ?
C4 C5 1.501(4) . ?
C5 H5A 0.9800 . ?
C5 H5B 0.9800 . ?
C5 H5C 0.9800 . ?
C5 H5D 0.9800 . ?
C5 H5E 0.9800 . ?
C5 H5F 0.9800 . ?
C6 C11 1.396(5) . ?
C6 C7 1.422(4) . ?
C6 N1 1.443(4) . ?
C7 C8 1.389(5) . ?
C7 C12 1.504(5) . ?
C8 C9 1.366(5) . ?
C8 H8 0.9500 . ?
C9 C10 1.389(5) . ?
C9 H9 0.9500 . ?
C10 C11 1.394(5) . ?
C10 H10 0.9500 . ?
C11 C15 1.518(5) . ?
C12 C13 1.520(4) . ?
C12 C14 1.545(5) . ?
C12 H12 1.0000 . ?
C13 H13A 0.9800 . ?
C13 H13B 0.9800 . ?
C13 H13C 0.9800 . ?
C14 H14A 0.9800 . ?
C14 H14B 0.9800 . ?
C14 H14C 0.9800 . ?
C15 C16 1.540(5) . ?
C15 C17 1.539(4) . ?
C15 H15 1.0000 . ?
C16 H16A 0.9800 . ?
C16 H16B 0.9800 . ?
C16 H16C 0.9800 . ?
C17 H17A 0.9800 . ?
C17 H17B 0.9800 . ?
C17 H17C 0.9800 . ?
C18 C23 1.392(4) . ?
C18 C19 1.403(4) . ?
C18 N2 1.460(3) . ?
C19 C20 1.403(4) . ?
C19 C27 1.525(5) . ?
C20 C21 1.369(5) . ?
C20 H20 0.9500 . ?
C21 C22 1.375(5) . ?
C21 H21 0.9500 . ?
C22 C23 1.402(4) . ?
C22 H22 0.9500 . ?
C23 C24 1.522(5) . ?
C24 C26 1.526(6) . ?
C24 C25 1.529(6) . ?
C24 H24 1.0000 . ?
C25 H25A 0.9800 . ?
C25 H25B 0.9800 . ?
C25 H25C 0.9800 . ?
C26 H26A 0.9800 . ?
C26 H26B 0.9800 . ?
C26 H26C 0.9800 . ?
C27 C28 1.526(5) . ?
C27 C29 1.530(5) . ?
C27 H27 1.0000 . ?
C28 H28A 0.9800 . ?
C28 H28B 0.9800 . ?
C28 H28C 0.9800 . ?
C29 H29A 0.9800 . ?
C29 H29B 0.9800 . ?
C29 H29C 0.9800 . ?
C30 C31 1.210(4) . ?
C30 Cr1 2.020(4) . ?
C31 C32 1.459(4) . ?
C32 C33B 1.361(11) . ?
C32 C33 1.3900 . ?
C32 C37 1.3900 . ?
C32 C37B 1.393(11) . ?
C33 C34 1.3900 . ?
C33 H33 0.9500 . ?
C34 C35 1.3900 . ?
C34 H34 0.9500 . ?
C35 C36 1.3900 . ?
C35 H35 0.9500 . ?
C36 C37 1.3900 . ?
C36 H36 0.9500 . ?
C37 H37 0.9500 . ?
C38 C39 1.385(5) . ?
C38 C42 1.414(6) . ?
C38 Cr1 2.282(3) . ?
C38 H38 0.9500 . ?
C33B C34B 1.374(11) . ?
C33B H33B 0.9500 . ?
C34B C35B 1.369(11) . ?
C34B H34B 0.9500 . ?
C35B C36B 1.364(12) . ?
C35B H35B 0.9500 . ?
C36B C37B 1.377(11) . ?
C36B H36B 0.9500 . ?
C37B H37B 0.9500 . ?
C39 C40 1.367(6) . ?
C39 Cr1 2.283(4) . ?
C39 H39 0.9500 . ?
C40 C41 1.391(6) . ?
C40 Cr1 2.242(4) . ?
C40 H40 0.9500 . ?
C41 C42 1.390(6) . ?
C41 Cr1 2.251(4) . ?
C41 H41 0.9500 . ?
C42 Cr1 2.267(3) . ?
C42 H42 0.9500 . ?
N1 Cr1 2.034(2) . ?
N2 Cr1 2.017(3) . ?
